data_2204216
loop_
_publ_author_name
'Qu, Yang'
'Liu, Zhao-Di'
'Tan, Min-Yu'
'Zhu, Hai-Liang'

_publ_section_title
;
 Bis[tetraamminezinc(II)] tetrapicrate trihydrate
;
_journal_issue 9
_journal_name_full 'Acta Crystallographica Section E'
_journal_page_first m1343
_journal_page_last m1345
_journal_paper_doi 10.1107/S1600536804021014
_journal_volume 60
_journal_year 2004
_chemical_formula_iupac '[Zn (N H3)4] (C6 H2 N3 O7)4, 3H2 O'
_chemical_formula_moiety '2H12 N4 Zn 2+, 4C6 H2 N3 O7 -, 3H2 O'
_chemical_formula_sum 'C24 H38 N20 O31 Zn2'
_chemical_formula_weight 1233.48
_chemical_melting_point 180
_chemical_name_systematic
;
Bis[tetraamminezinc(II)] tetrapicrate trihydrate
;
_space_group_IT_number 2
_symmetry_cell_setting triclinic
_symmetry_space_group_name_Hall '-P 1'
_symmetry_space_group_name_H-M 'P -1'
_atom_sites_solution_hydrogens geom
_atom_sites_solution_primary direct
_atom_sites_solution_secondary difmap
_audit_creation_method SHELXL-97
_cell_angle_alpha 85.002(7)
_cell_angle_beta 83.941(7)
_cell_angle_gamma 80.575(6)
_cell_formula_units_Z 2
_cell_length_a 7.056(4)
_cell_length_b 18.202(9)
_cell_length_c 18.715(9)
_cell_measurement_reflns_used 800
_cell_measurement_temperature 298(2)
_cell_measurement_theta_max 25.03
_cell_measurement_theta_min 2.27
_cell_volume 2352(2)
_computing_cell_refinement SMART
_computing_data_collection 'SMART (Siemens, 1996)'
_computing_data_reduction 'SAINT (Siemens, 1996)'
_computing_molecular_graphics 'SHELXTL (Sheldrick, 1997b)'
_computing_publication_material SHELXTL
_computing_structure_refinement 'SHELXL97 (Sheldrick, 1997a)'
_computing_structure_solution 'SHELXS97 (Sheldrick, 1997a)'
_diffrn_ambient_temperature 298(2)
_diffrn_detector_area_resol_mean 0
_diffrn_measured_fraction_theta_full 0.980
_diffrn_measured_fraction_theta_max 0.980
_diffrn_measurement_device_type 'Bruker SMART CCD area-detector'
_diffrn_measurement_method '\f and \w'
_diffrn_radiation_monochromator graphite
_diffrn_radiation_type MoK\a
_diffrn_radiation_wavelength 0.71073
_diffrn_reflns_av_R_equivalents 0.0207
_diffrn_reflns_av_sigmaI/netI 0.0490
_diffrn_reflns_limit_h_max 8
_diffrn_reflns_limit_h_min -8
_diffrn_reflns_limit_k_max 21
_diffrn_reflns_limit_k_min -19
_diffrn_reflns_limit_l_max 17
_diffrn_reflns_limit_l_min -22
_diffrn_reflns_number 12336
_diffrn_reflns_theta_full 25.03
_diffrn_reflns_theta_max 25.03
_diffrn_reflns_theta_min 2.27
_diffrn_standards_decay_% 0
_diffrn_standards_interval_count 0
_diffrn_standards_interval_time 0
_diffrn_standards_number 0
_exptl_absorpt_coefficient_mu 1.141
_exptl_absorpt_correction_T_max 0.6519
_exptl_absorpt_correction_T_min 0.5674
_exptl_absorpt_correction_type multi-scan
_exptl_absorpt_process_details '(SADABS; Sheldrick, 1996)'
_exptl_crystal_colour yellow
_exptl_crystal_density_diffrn 1.742
_exptl_crystal_density_method 'not measured'
_exptl_crystal_description block
_exptl_crystal_F_000 1260
_exptl_crystal_size_max 0.56
_exptl_crystal_size_mid 0.48
_exptl_crystal_size_min 0.41
_refine_diff_density_max 0.459
_refine_diff_density_min -0.451
_refine_ls_extinction_method none
_refine_ls_goodness_of_fit_ref 0.922
_refine_ls_hydrogen_treatment mixed
_refine_ls_matrix_type full
_refine_ls_number_parameters 775
_refine_ls_number_reflns 8171
_refine_ls_number_restraints 171
_refine_ls_restrained_S_all 0.937
_refine_ls_R_factor_all 0.0651
_refine_ls_R_factor_gt 0.0389
_refine_ls_shift/su_max 0.001
_refine_ls_shift/su_mean 0.000
_refine_ls_structure_factor_coef Fsqd
_refine_ls_weighting_details 'calc w = 1/[\s^2^(Fo^2^)+(0.0545P)^2^] where P = (Fo^2^+2Fc^2^)/3'
_refine_ls_weighting_scheme calc
_refine_ls_wR_factor_gt 0.0877
_refine_ls_wR_factor_ref 0.0966
_reflns_number_gt 5571
_reflns_number_total 8171
_reflns_threshold_expression I>2\s(I)
_cod_data_source_file ob6408.cif
_cod_data_source_block I
_cod_depositor_comments
;
 Correcting the way disorder is marked by removing atoms 'C8', 'C14', 'C18',
 'C24', 'O20', 'O27' from disorder assembly 'A' and adding atom 'O28' to
 disorder group '1'.

 Antanas Vaitkus,
 2017-11-24

The following automatic conversions were performed:
'_geom_bond_publ_flag' value 'Y' changed to 'y' according to
'/home/saulius/struct/CIF-dictionaries/cif_core.dic' dictionary named
'cif_core.dic' version 2.4.1 from 2010-06-29 (8
times).

'_geom_angle_publ_flag' value 'Y' changed to 'y' according to
'/home/saulius/struct/CIF-dictionaries/cif_core.dic' dictionary named
'cif_core.dic' version 2.4.1 from 2010-06-29 (12 times).

Automatic conversion script
Id: cif_fix_enum 1527 2010-12-29 10:47:43Z saulius 

The following automatic conversions were performed:

'_geom_bond_publ_flag' value 'Y' changed to 'y' according to
/home/saulius/struct/CIF-dictionaries/cif_core.dic dictionary named
'cif_core.dic' version 2.4.1 from 2010-06-29 (8
times).

'_geom_angle_publ_flag' value 'Y' changed to 'y' according
to /home/saulius/struct/CIF-dictionaries/cif_core.dic dictionary
named 'cif_core.dic' version 2.4.1 from 2010-06-29 (12 times).

Automatic conversion script
Id: cif_fix_values 1715 2011-07-08 13:25:40Z adriana 
;
_cod_database_code 2204216
_cod_database_fobs_code 2204216

loop_
_symmetry_equiv_pos_as_xyz
'x, y, z'
'-x, -y, -z'

loop_
_atom_site_label
_atom_site_fract_x
_atom_site_fract_y
_atom_site_fract_z
_atom_site_U_iso_or_equiv
_atom_site_adp_type
_atom_site_calc_flag
_atom_site_refinement_flags
_atom_site_occupancy
_atom_site_disorder_assembly
_atom_site_disorder_group
_atom_site_type_symbol
Zn1 0.29188(6) 0.42824(2) 0.703112(19) 0.04408(12) Uani d . 1 . . Zn
Zn2 0.75964(6) 0.07188(2) 0.819964(18) 0.04651(12) Uani d . 1 . . Zn
C1 1.0091(4) 0.27029(18) -0.05863(16) 0.0413(7) Uani d . 1 . . C
C2 1.0125(4) 0.22107(17) 0.00688(16) 0.0419(7) Uani d . 1 . . C
C3 0.9698(5) 0.24579(18) 0.07474(16) 0.0457(8) Uani d . 1 . . C
H3 0.9791 0.2120 0.1149 0.055 Uiso d R 1 . . H
C4 0.9134(5) 0.32054(18) 0.08307(16) 0.0442(8) Uani d . 1 . . C
C5 0.9009(5) 0.37182(19) 0.02412(18) 0.0482(8) Uani d . 1 . . C
H5 0.8623 0.4224 0.0303 0.058 Uiso d R 1 . . H
C6 0.9456(5) 0.34723(18) -0.04284(16) 0.0436(8) Uani d . 1 . . C
C7 0.0514(4) 0.26734(16) 0.55106(16) 0.0390(7) Uani d . 1 . . C
C8 0.0809(4) 0.28815(17) 0.47510(16) 0.0419(7) Uani d . 1 . . C
C9 0.1107(5) 0.2388(2) 0.42248(18) 0.0499(8) Uani d . 1 . . C
H9 0.1317 0.2553 0.3743 0.060 Uiso d R 1 . . H
C10 0.1089(5) 0.1643(2) 0.44201(19) 0.0524(9) Uani d . 1 . . C
C11 0.0826(5) 0.13823(19) 0.51241(19) 0.0511(9) Uani d . 1 . . C
H11 0.0803 0.0877 0.5244 0.061 Uiso d R 1 . . H
C12 0.0597(5) 0.18771(17) 0.56531(17) 0.0431(8) Uani d . 1 . . C
C13 0.5693(4) 0.24608(17) 0.48955(16) 0.0399(7) Uani d . 1 . . C
C14 0.6138(4) 0.27711(17) 0.41669(16) 0.0410(7) Uani d . 1 . . C
C15 0.6592(5) 0.23649(19) 0.35778(17) 0.0467(8) Uani d . 1 . . C
H15 0.6883 0.2598 0.3126 0.056 Uiso d R 1 . . H
C16 0.6621(5) 0.16050(19) 0.36598(17) 0.0475(8) Uani d . 1 . . C
C17 0.6201(5) 0.12435(19) 0.43255(18) 0.0495(8) Uani d . 1 . . C
H17 0.6198 0.0731 0.4370 0.059 Uiso d R 1 . . H
C18 0.5795(5) 0.16562(17) 0.49163(16) 0.0423(8) Uani d . 1 . . C
C19 0.4908(4) 0.23502(17) 0.01689(16) 0.0407(7) Uani d . 1 . . C
C20 0.4850(5) 0.20505(16) 0.09135(16) 0.0416(7) Uani d . 1 . . C
C21 0.4322(5) 0.24668(19) 0.14953(17) 0.0488(8) Uani d . 1 . . C
H21 0.4224 0.2238 0.1959 0.059 Uiso d R 1 . . H
C22 0.3937(5) 0.32263(19) 0.13868(19) 0.0497(9) Uani d . 1 . . C
C23 0.4006(5) 0.35705(18) 0.0710(2) 0.0509(9) Uani d . 1 . . C
H23 0.3747 0.4089 0.0647 0.061 Uiso d R 1 . . H
C24 0.4459(4) 0.31551(17) 0.01175(17) 0.0422(7) Uani d . 1 . . C
H29A 0.620(4) 0.2655(17) 0.6439(11) 0.051 Uiso d D 1 . . H
H30A 0.179(5) 0.5083(10) 0.4030(14) 0.051 Uiso d D 1 . . H
H31A 0.265(4) 0.1662(15) 0.8415(11) 0.051 Uiso d D 1 . . H
H29B 0.763(3) 0.2959(18) 0.6665(15) 0.051 Uiso d D 1 . . H
H30B 0.127(4) 0.5841(9) 0.3902(15) 0.051 Uiso d D 1 . . H
H31B 0.285(4) 0.1514(16) 0.7704(8) 0.051 Uiso d D 1 . . H
N1 1.0679(5) 0.14196(16) 0.00161(17) 0.0609(8) Uani d . 1 . . N
N2 0.8642(5) 0.3463(2) 0.15460(17) 0.0649(9) Uani d . 1 . . N
N3 0.9378(5) 0.40410(19) -0.10299(18) 0.0645(8) Uani d . 1 . . N
N4 0.0781(5) 0.36587(17) 0.45113(16) 0.0565(8) Uani d . 1 . . N
N5 0.1387(5) 0.1109(2) 0.3865(2) 0.0755(11) Uani d . 1 . . N
N6 0.0471(4) 0.15596(16) 0.63917(16) 0.0546(7) Uani d . 1 . . N
N7 0.6130(5) 0.35728(16) 0.40463(16) 0.0545(8) Uani d . 1 . . N
N8 0.7123(5) 0.1164(2) 0.30348(18) 0.0674(9) Uani d . 1 . . N
N9 0.5411(5) 0.12434(17) 0.56010(17) 0.0574(8) Uani d . 1 . . N
N10 0.5356(5) 0.12539(16) 0.10730(16) 0.0575(8) Uani d . 1 . . N
N11 0.3457(5) 0.3670(2) 0.2012(2) 0.0773(11) Uani d . 1 . . N
N12 0.4479(5) 0.35583(17) -0.05846(18) 0.0577(8) Uani d . 1 . . N
N13 0.3684(5) 0.43748(15) 0.59701(13) 0.0597(8) Uani d . 1 . . N
H13A 0.2847 0.4725 0.5760 0.090 Uiso calc R 1 . . H
H13B 0.3687 0.3940 0.5786 0.090 Uiso calc R 1 . . H
H13C 0.4860 0.4500 0.5892 0.090 Uiso calc R 1 . . H
N14 0.2326(4) 0.32517(14) 0.73064(14) 0.0536(7) Uani d . 1 . . N
H14A 0.3421 0.2929 0.7301 0.080 Uiso calc R 1 . . H
H14B 0.1582 0.3130 0.6994 0.080 Uiso calc R 1 . . H
H14C 0.1712 0.3237 0.7747 0.080 Uiso calc R 1 . . H
N15 0.5126(4) 0.44460(17) 0.75535(15) 0.0651(8) Uani d . 1 . . N
H15A 0.4794 0.4859 0.7789 0.098 Uiso calc R 1 . . H
H15B 0.6142 0.4494 0.7238 0.098 Uiso calc R 1 . . H
H15C 0.5425 0.4057 0.7866 0.098 Uiso calc R 1 . . H
N16 0.0686(4) 0.50682(15) 0.72873(14) 0.0554(7) Uani d . 1 . . N
H16A 0.0310 0.5008 0.7755 0.083 Uiso calc R 1 . . H
H16B -0.0285 0.5031 0.7032 0.083 Uiso calc R 1 . . H
H16C 0.1036 0.5517 0.7189 0.083 Uiso calc R 1 . . H
N17 0.6547(4) 0.03047(14) 0.73902(13) 0.0495(7) Uani d . 1 . . N
H17A 0.5962 0.0678 0.7114 0.074 Uiso calc R 1 . . H
H17B 0.5703 0.0007 0.7570 0.074 Uiso calc R 1 . . H
H17C 0.7510 0.0045 0.7128 0.074 Uiso calc R 1 . . H
N18 1.0353(4) 0.01818(17) 0.82445(16) 0.0676(9) Uani d . 1 . . N
H18A 1.0658 -0.0117 0.7884 0.101 Uiso calc R 1 . . H
H18B 1.0451 -0.0088 0.8663 0.101 Uiso calc R 1 . . H
H18C 1.1155 0.0516 0.8206 0.101 Uiso calc R 1 . . H
N19 0.6145(4) 0.04610(14) 0.91526(12) 0.0505(7) Uani d . 1 . . N
H19A 0.5947 0.0853 0.9419 0.076 Uiso calc R 1 . . H
H19B 0.6834 0.0076 0.9383 0.076 Uiso calc R 1 . . H
H19C 0.5015 0.0340 0.9076 0.076 Uiso calc R 1 . . H
N20 0.7463(4) 0.18277(13) 0.81572(13) 0.0457(7) Uani d . 1 . . N
H20A 0.7214 0.2022 0.7718 0.069 Uiso calc R 1 . . H
H20B 0.8586 0.1937 0.8257 0.069 Uiso calc R 1 . . H
H20C 0.6530 0.2018 0.8478 0.069 Uiso calc R 1 . . H
O1 1.0625(3) 0.24992(13) -0.12012(11) 0.0553(6) Uani d . 1 . . O
O2 1.0468(6) 0.11409(15) -0.05304(16) 0.1031(12) Uani d . 1 . . O
O3 1.1331(5) 0.10529(15) 0.05369(16) 0.0913(10) Uani d . 1 . . O
O4 0.9119(5) 0.3043(2) 0.20569(15) 0.1024(11) Uani d . 1 . . O
O5 0.7780(5) 0.41018(19) 0.16011(16) 0.0939(10) Uani d . 1 . . O
O6 0.9740(7) 0.4648(2) -0.0935(2) 0.1352(16) Uani d . 1 . . O
O7 0.8928(5) 0.38882(16) -0.16053(15) 0.0823(9) Uani d . 1 . . O
O8 0.0177(3) 0.31302(11) 0.59901(11) 0.0505(6) Uani d . 1 . . O
O11 0.1836(6) 0.1335(2) 0.32461(19) 0.1108(13) Uani d . 1 . . O
O12 0.1164(5) 0.0469(2) 0.40412(19) 0.1094(13) Uani d . 1 . . O
O13 -0.0159(5) 0.09763(16) 0.65263(16) 0.1020(11) Uani d . 1 . . O
O14 0.0971(5) 0.18779(15) 0.68579(14) 0.0811(9) Uani d . 1 . . O
O15 0.5263(4) 0.28335(13) 0.54237(12) 0.0611(7) Uani d . 1 . . O
O18 0.7572(5) 0.14893(18) 0.24481(16) 0.0899(10) Uani d . 1 . . O
O19 0.7078(5) 0.04953(17) 0.31170(16) 0.0968(11) Uani d . 1 . . O
O20 0.4942(5) 0.06321(17) 0.56053(16) 0.0967(10) Uani d . 1 . . O
O22 0.5249(4) 0.19562(12) -0.03498(11) 0.0635(7) Uani d . 1 . . O
O23 0.6617(5) 0.09069(14) 0.06885(15) 0.0804(9) Uani d . 1 . . O
O24 0.4507(5) 0.09603(15) 0.15959(14) 0.0897(10) Uani d . 1 . . O
O25 0.3386(6) 0.3343(2) 0.26047(19) 0.1239(15) Uani d . 1 . . O
O26 0.3164(4) 0.43476(19) 0.18972(19) 0.1010(12) Uani d . 1 . . O
O27 0.4538(7) 0.42223(17) -0.06160(18) 0.1272(15) Uani d . 1 . . O
O28 0.4147(12) 0.3269(7) -0.1096(6) 0.066(2) Uani d PU 0.537(7) A 1 O
O29 0.6570(4) 0.28158(16) 0.67955(12) 0.0631(7) Uani d D 1 . . O
O30 0.1961(5) 0.54543(15) 0.37641(16) 0.0794(8) Uani d D 1 . . O
O31 0.3248(4) 0.13766(17) 0.81050(15) 0.0810(9) Uani d D 1 . . O
O9 -0.0145(15) 0.4158(5) 0.4850(4) 0.102(3) Uani d PU 0.537(7) A 1 O
O10 0.0516(14) 0.3806(4) 0.3865(3) 0.093(2) Uani d PU 0.537(7) A 1 O
O16 0.4963(12) 0.3966(3) 0.4396(3) 0.078(2) Uani d PU 0.537(7) A 1 O
O17 0.6122(12) 0.3909(3) 0.3432(3) 0.0667(18) Uani d PU 0.537(7) A 1 O
O21 0.5092(12) 0.1554(6) 0.6171(6) 0.067(2) Uani d PU 0.537(7) A 1 O
O9' 0.1043(14) 0.4098(5) 0.4902(5) 0.076(2) Uani d PU 0.463(7) A 2 O
O10' 0.1805(15) 0.3844(5) 0.4005(5) 0.099(3) Uani d PU 0.463(7) A 2 O
O16' 0.6414(13) 0.3941(3) 0.4576(3) 0.066(2) Uani d PU 0.463(7) A 2 O
O17' 0.7270(14) 0.3742(4) 0.3571(5) 0.075(2) Uani d PU 0.463(7) A 2 O
O21' 0.6021(15) 0.1470(7) 0.6124(7) 0.069(3) Uani d PU 0.463(7) A 2 O
O28' 0.5057(16) 0.3223(8) -0.1129(8) 0.079(3) Uani d PU 0.463(7) A 2 O

loop_
_atom_site_aniso_label
_atom_site_aniso_U_11
_atom_site_aniso_U_22
_atom_site_aniso_U_33
_atom_site_aniso_U_12
_atom_site_aniso_U_13
_atom_site_aniso_U_23
Zn1 0.0551(3) 0.0410(2) 0.0377(2) -0.01339(18) -0.00069(17) -0.00494(15)
Zn2 0.0675(3) 0.0353(2) 0.0357(2) -0.00700(18) -0.00040(18) -0.00401(15)
C1 0.0399(18) 0.047(2) 0.0385(18) -0.0104(15) -0.0069(14) 0.0014(14)
C2 0.0413(18) 0.0378(18) 0.0456(19) -0.0042(14) -0.0063(15) 0.0008(14)
C3 0.046(2) 0.054(2) 0.0377(18) -0.0146(16) -0.0065(15) 0.0071(15)
C4 0.0441(19) 0.051(2) 0.0404(18) -0.0184(16) 0.0027(15) -0.0089(15)
C5 0.045(2) 0.044(2) 0.057(2) -0.0100(15) -0.0028(17) -0.0067(16)
C6 0.0439(19) 0.045(2) 0.0419(18) -0.0106(15) -0.0082(15) 0.0098(14)
C7 0.0394(18) 0.0381(18) 0.0402(18) -0.0075(14) -0.0039(14) -0.0044(14)
C8 0.0404(18) 0.0447(19) 0.0409(18) -0.0083(15) -0.0034(14) -0.0024(14)
C9 0.044(2) 0.062(2) 0.0434(19) -0.0025(17) -0.0065(16) -0.0095(16)
C10 0.041(2) 0.063(2) 0.056(2) -0.0043(17) -0.0066(17) -0.0304(18)
C11 0.045(2) 0.044(2) 0.066(2) -0.0101(16) -0.0041(18) -0.0167(17)
C12 0.0435(19) 0.0371(18) 0.0484(19) -0.0073(14) -0.0005(15) -0.0039(14)
C13 0.0371(18) 0.0425(19) 0.0400(18) -0.0064(14) -0.0053(14) -0.0010(14)
C14 0.0428(19) 0.0418(19) 0.0393(18) -0.0106(14) -0.0021(14) -0.0019(14)
C15 0.0445(19) 0.054(2) 0.0427(19) -0.0111(16) -0.0032(15) -0.0045(15)
C16 0.044(2) 0.057(2) 0.0433(19) -0.0055(16) -0.0061(15) -0.0148(16)
C17 0.045(2) 0.043(2) 0.063(2) -0.0056(15) -0.0133(17) -0.0073(16)
C18 0.0435(19) 0.0408(19) 0.0427(18) -0.0078(15) -0.0090(15) 0.0040(14)
C19 0.0441(19) 0.0384(18) 0.0381(18) -0.0060(14) 0.0039(15) -0.0037(14)
C20 0.054(2) 0.0337(17) 0.0390(18) -0.0116(15) -0.0062(15) -0.0015(13)
C21 0.053(2) 0.061(2) 0.0363(18) -0.0152(17) -0.0046(15) -0.0098(15)
C22 0.045(2) 0.050(2) 0.056(2) -0.0032(16) -0.0030(17) -0.0248(17)
C23 0.0397(19) 0.0369(19) 0.077(3) -0.0032(15) -0.0041(18) -0.0135(17)
C24 0.0396(18) 0.0359(18) 0.0500(19) -0.0053(14) -0.0033(15) 0.0006(14)
N1 0.079(2) 0.0415(18) 0.058(2) -0.0054(16) -0.0001(17) 0.0026(16)
N2 0.065(2) 0.086(3) 0.050(2) -0.033(2) 0.0087(17) -0.0200(19)
N3 0.070(2) 0.056(2) 0.066(2) -0.0097(17) -0.0181(18) 0.0185(16)
N4 0.064(2) 0.056(2) 0.0468(19) -0.0066(17) -0.0030(17) 0.0045(15)
N5 0.063(2) 0.087(3) 0.081(3) 0.004(2) -0.010(2) -0.050(2)
N6 0.065(2) 0.0358(17) 0.060(2) -0.0088(14) 0.0048(16) 0.0021(14)
N7 0.067(2) 0.0476(18) 0.0481(18) -0.0152(16) 0.0061(17) -0.0005(15)
N8 0.073(2) 0.071(3) 0.063(2) -0.0084(19) -0.0114(18) -0.0276(19)
N9 0.061(2) 0.047(2) 0.064(2) -0.0094(16) -0.0138(17) 0.0093(15)
N10 0.093(2) 0.0445(18) 0.0405(17) -0.0176(17) -0.0209(17) -0.0016(14)
N11 0.064(2) 0.085(3) 0.086(3) -0.001(2) -0.004(2) -0.050(2)
N12 0.0533(19) 0.0396(19) 0.075(2) -0.0043(15) 0.0009(18) 0.0111(16)
N13 0.088(2) 0.0463(18) 0.0423(16) -0.0075(16) 0.0030(16) -0.0064(12)
N14 0.067(2) 0.0435(17) 0.0499(17) -0.0116(14) 0.0012(14) -0.0045(12)
N15 0.073(2) 0.068(2) 0.0593(19) -0.0209(17) -0.0172(16) -0.0031(15)
N16 0.0639(19) 0.0466(17) 0.0509(17) -0.0057(14) 0.0092(14) 0.0015(13)
N17 0.070(2) 0.0436(16) 0.0353(15) -0.0132(14) -0.0011(13) 0.0006(11)
N18 0.073(2) 0.061(2) 0.063(2) 0.0058(17) -0.0051(17) -0.0114(15)
N19 0.077(2) 0.0339(15) 0.0391(15) -0.0078(14) 0.0019(14) -0.0055(11)
N20 0.0578(17) 0.0433(16) 0.0368(14) -0.0120(13) -0.0032(13) -0.0003(11)
O1 0.0689(16) 0.0564(15) 0.0384(13) -0.0067(12) 0.0000(11) -0.0034(10)
O2 0.192(4) 0.0504(18) 0.066(2) -0.022(2) 0.004(2) -0.0123(14)
O3 0.120(3) 0.0537(18) 0.092(2) 0.0121(17) -0.0277(19) 0.0138(15)
O4 0.140(3) 0.127(3) 0.0391(17) -0.024(2) 0.0037(18) -0.0084(17)
O5 0.108(3) 0.086(2) 0.090(2) -0.0199(19) 0.0206(19) -0.0464(18)
O6 0.212(5) 0.079(3) 0.132(3) -0.070(3) -0.070(3) 0.049(2)
O7 0.097(2) 0.083(2) 0.0537(17) 0.0116(17) -0.0076(16) 0.0161(14)
O8 0.0726(16) 0.0385(13) 0.0401(12) -0.0064(11) -0.0041(11) -0.0075(10)
O11 0.141(3) 0.120(3) 0.069(2) 0.014(2) -0.013(2) -0.054(2)
O12 0.127(3) 0.081(3) 0.128(3) -0.020(2) 0.005(2) -0.065(2)
O13 0.154(3) 0.059(2) 0.096(2) -0.049(2) 0.011(2) 0.0092(16)
O14 0.134(3) 0.0611(18) 0.0525(16) -0.0248(17) -0.0230(17) 0.0080(13)
O15 0.093(2) 0.0474(15) 0.0407(14) -0.0062(13) -0.0027(13) -0.0032(11)
O18 0.122(3) 0.096(2) 0.0550(18) -0.021(2) 0.0041(18) -0.0303(16)
O19 0.142(3) 0.060(2) 0.090(2) -0.0086(19) -0.008(2) -0.0346(16)
O20 0.147(3) 0.058(2) 0.090(2) -0.042(2) -0.010(2) 0.0167(15)
O22 0.106(2) 0.0410(14) 0.0383(13) 0.0011(13) -0.0009(13) -0.0049(10)
O23 0.121(3) 0.0482(16) 0.0644(18) 0.0143(16) -0.0160(17) -0.0048(13)
O24 0.156(3) 0.0630(19) 0.0561(17) -0.0479(19) -0.0056(18) 0.0152(13)
O25 0.172(4) 0.129(3) 0.066(2) 0.008(3) -0.005(2) -0.050(2)
O26 0.085(2) 0.077(2) 0.144(3) 0.0085(18) -0.008(2) -0.070(2)
O27 0.209(4) 0.045(2) 0.108(3) 0.004(2) 0.012(3) 0.0240(16)
O28 0.075(5) 0.074(4) 0.053(3) -0.026(5) -0.017(4) 0.011(3)
O29 0.0680(18) 0.0778(19) 0.0437(15) -0.0149(15) -0.0012(13) -0.0038(13)
O30 0.095(2) 0.0438(17) 0.094(2) -0.0102(16) 0.0159(18) -0.0063(14)
O31 0.081(2) 0.083(2) 0.0687(19) 0.0174(16) -0.0022(17) -0.0092(16)
O9 0.157(6) 0.060(4) 0.073(4) 0.002(5) 0.026(5) 0.001(3)
O10 0.134(6) 0.089(4) 0.053(3) -0.016(4) -0.020(4) 0.019(3)
O16 0.097(5) 0.052(3) 0.071(3) 0.005(3) 0.025(3) 0.004(2)
O17 0.090(4) 0.053(3) 0.059(3) -0.018(3) -0.014(3) 0.014(2)
O21 0.082(5) 0.073(4) 0.043(3) -0.013(5) 0.001(4) 0.004(3)
O9' 0.106(5) 0.050(4) 0.080(4) -0.030(4) -0.028(4) 0.006(3)
O10' 0.109(5) 0.079(4) 0.097(5) -0.016(4) 0.031(4) 0.022(4)
O16' 0.098(5) 0.046(3) 0.059(4) -0.025(3) 0.008(3) -0.014(3)
O17' 0.096(5) 0.057(4) 0.072(4) -0.033(4) 0.020(4) 0.004(3)
O21' 0.093(7) 0.059(4) 0.053(4) -0.013(5) -0.013(6) 0.012(3)
O28' 0.105(7) 0.066(4) 0.062(4) -0.016(6) -0.007(6) 0.019(3)

loop_
_atom_type_symbol
_atom_type_description
_atom_type_scat_dispersion_real
_atom_type_scat_dispersion_imag
_atom_type_scat_source
C C 0.0033 0.0016 'International Tables Vol C Tables 4.2.6.8 and 6.1.1.4'
H H 0.0000 0.0000 'International Tables Vol C Tables 4.2.6.8 and 6.1.1.4'
N N 0.0061 0.0033 'International Tables Vol C Tables 4.2.6.8 and 6.1.1.4'
O O 0.0106 0.0060 'International Tables Vol C Tables 4.2.6.8 and 6.1.1.4'
Zn Zn 0.2839 1.4301 'International Tables Vol C Tables 4.2.6.8 and 6.1.1.4'

loop_
_geom_angle_atom_site_label_1
_geom_angle_atom_site_label_2
_geom_angle_atom_site_label_3
_geom_angle
_geom_angle_publ_flag
N16 Zn1 N15 107.82(13) y
N16 Zn1 N14 112.27(12) y
N15 Zn1 N14 109.12(12) y
N16 Zn1 N13 109.94(11) y
N15 Zn1 N13 108.79(13) y
N14 Zn1 N13 108.83(11) y
N20 Zn2 N17 116.70(10) y
N20 Zn2 N19 104.57(10) y
N17 Zn2 N19 110.77(12) y
N20 Zn2 N18 111.62(12) y
N17 Zn2 N18 106.30(12) y
N19 Zn2 N18 106.50(12) y
O1 C1 C6 123.8(3) ?
O1 C1 C2 124.8(3) ?
C6 C1 C2 111.3(3) ?
C3 C2 N1 117.1(3) ?
C3 C2 C1 123.7(3) ?
N1 C2 C1 119.2(3) ?
C2 C3 C4 119.7(3) ?
C2 C3 H3 120.1 ?
C4 C3 H3 120.2 ?
C3 C4 C5 121.1(3) ?
C3 C4 N2 119.6(3) ?
C5 C4 N2 119.2(3) ?
C6 C5 C4 119.0(3) ?
C6 C5 H5 120.5 ?
C4 C5 H5 120.6 ?
C5 C6 C1 125.2(3) ?
C5 C6 N3 116.6(3) ?
C1 C6 N3 118.1(3) ?
O8 C7 C8 124.1(3) ?
O8 C7 C12 123.9(3) ?
C8 C7 C12 111.9(2) ?
C9 C8 C7 124.3(3) ?
C9 C8 N4 116.4(3) ?
C7 C8 N4 119.3(3) ?
C8 C9 C10 118.9(3) ?
C8 C9 H9 120.5 ?
C10 C9 H9 120.6 ?
C11 C10 C9 121.8(3) ?
C11 C10 N5 118.6(4) ?
C9 C10 N5 119.6(4) ?
C10 C11 C12 119.1(3) ?
C10 C11 H11 120.4 ?
C12 C11 H11 120.5 ?
C11 C12 C7 123.9(3) ?
C11 C12 N6 116.5(3) ?
C7 C12 N6 119.6(3) ?
O15 C13 C18 124.6(3) ?
O15 C13 C14 124.3(3) ?
C18 C13 C14 111.1(3) ?
C15 C14 C13 124.8(3) ?
C15 C14 N7 116.6(3) ?
C13 C14 N7 118.6(3) ?
C14 C15 C16 119.1(3) ?
C14 C15 H15 120.5 ?
C16 C15 H15 120.4 ?
C15 C16 C17 121.7(3) ?
C15 C16 N8 119.6(3) ?
C17 C16 N8 118.8(3) ?
C18 C17 C16 118.6(3) ?
C18 C17 H17 120.8 ?
C16 C17 H17 120.6 ?
C17 C18 N9 116.1(3) ?
C17 C18 C13 124.7(3) ?
N9 C18 C13 119.3(3) ?
O22 C19 C24 125.1(3) ?
O22 C19 C20 123.5(3) ?
C24 C19 C20 111.4(3) ?
C21 C20 N10 115.9(3) ?
C21 C20 C19 124.7(3) ?
N10 C20 C19 119.4(3) ?
C20 C21 C22 119.0(3) ?
C20 C21 H21 120.6 ?
C22 C21 H21 120.4 ?
C23 C22 C21 121.2(3) ?
C23 C22 N11 120.0(4) ?
C21 C22 N11 118.8(4) ?
C22 C23 C24 120.3(3) ?
C22 C23 H23 119.9 ?
C24 C23 H23 119.8 ?
C23 C24 C19 123.2(3) ?
C23 C24 N12 117.2(3) ?
C19 C24 N12 119.6(3) ?
O2 N1 O3 122.6(3) ?
O2 N1 C2 119.8(3) ?
O3 N1 C2 117.6(3) ?
O4 N2 O5 123.6(3) ?
O4 N2 C4 118.5(4) ?
O5 N2 C4 117.9(4) ?
O6 N3 O7 122.5(3) ?
O6 N3 C6 118.5(3) ?
O7 N3 C6 119.0(3) ?
O9' N4 O10' 97.9(8) ?
O10' N4 O9 116.2(6) ?
O9' N4 O10 124.3(6) ?
O9 N4 O10 108.0(6) ?
O9' N4 C8 121.5(5) ?
O10' N4 C8 121.3(5) ?
O9 N4 C8 122.2(5) ?
O10 N4 C8 114.2(4) ?
O12 N5 O11 123.7(4) ?
O12 N5 C10 118.4(4) ?
O11 N5 C10 117.8(4) ?
O14 N6 O13 121.2(3) ?
O14 N6 C12 119.9(3) ?
O13 N6 C12 118.9(3) ?
O16 N7 O17' 128.6(5) ?
O16 N7 O17 102.9(5) ?
O17' N7 O16' 104.1(6) ?
O17 N7 O16' 117.5(5) ?
O16 N7 C14 117.4(4) ?
O17' N7 C14 113.9(5) ?
O17 N7 C14 122.9(4) ?
O16' N7 C14 118.8(4) ?
O19 N8 O18 123.5(3) ?
O19 N8 C16 118.3(4) ?
O18 N8 C16 118.2(4) ?
O20 N9 O21 116.9(6) ?
O20 N9 O21' 123.3(6) ?
O20 N9 C18 119.2(3) ?
O21 N9 C18 121.6(6) ?
O21' N9 C18 115.3(6) ?
O23 N10 O24 122.7(3) ?
O23 N10 C20 118.8(3) ?
O24 N10 C20 118.5(3) ?
O25 N11 O26 124.8(4) ?
O25 N11 C22 118.1(4) ?
O26 N11 C22 117.1(4) ?
O28 N12 O27 120.8(6) ?
O27 N12 O28' 117.8(7) ?
O28 N12 C24 120.2(6) ?
O27 N12 C24 118.0(3) ?
O28' N12 C24 120.0(7) ?
Zn1 N13 H13A 109.5 ?
Zn1 N13 H13B 109.5 ?
H13A N13 H13B 109.5 ?
Zn1 N13 H13C 109.5 ?
H13A N13 H13C 109.5 ?
H13B N13 H13C 109.5 ?
Zn1 N14 H14A 109.5 ?
Zn1 N14 H14B 109.5 ?
H14A N14 H14B 109.5 ?
Zn1 N14 H14C 109.5 ?
H14A N14 H14C 109.5 ?
H14B N14 H14C 109.5 ?
Zn1 N15 H15A 109.5 ?
Zn1 N15 H15B 109.5 ?
H15A N15 H15B 109.5 ?
Zn1 N15 H15C 109.5 ?
H15A N15 H15C 109.5 ?
H15B N15 H15C 109.5 ?
Zn1 N16 H16A 109.5 ?
Zn1 N16 H16B 109.5 ?
H16A N16 H16B 109.5 ?
Zn1 N16 H16C 109.5 ?
H16A N16 H16C 109.5 ?
H16B N16 H16C 109.5 ?
Zn2 N17 H17A 109.5 ?
Zn2 N17 H17B 109.5 ?
H17A N17 H17B 109.5 ?
Zn2 N17 H17C 109.5 ?
H17A N17 H17C 109.5 ?
H17B N17 H17C 109.5 ?
Zn2 N18 H18A 109.5 ?
Zn2 N18 H18B 109.5 ?
H18A N18 H18B 109.5 ?
Zn2 N18 H18C 109.5 ?
H18A N18 H18C 109.5 ?
H18B N18 H18C 109.5 ?
Zn2 N19 H19A 109.5 ?
Zn2 N19 H19B 109.5 ?
H19A N19 H19B 109.5 ?
Zn2 N19 H19C 109.5 ?
H19A N19 H19C 109.5 ?
H19B N19 H19C 109.5 ?
Zn2 N20 H20A 109.5 ?
Zn2 N20 H20B 109.5 ?
H20A N20 H20B 109.5 ?
Zn2 N20 H20C 109.5 ?
H20A N20 H20C 109.5 ?
H20B N20 H20C 109.5 ?
O28' O28 N12 78(2) ?
H29A O29 H29B 107(2) ?
H30A O30 H30B 112(2) ?
H31A O31 H31B 109(2) ?
O28 O28' N12 72(2) ?

loop_
_geom_bond_atom_site_label_1
_geom_bond_atom_site_label_2
_geom_bond_distance
_geom_bond_publ_flag
Zn1 N16 1.995(3) y
Zn1 N15 1.998(3) y
Zn1 N14 2.001(3) y
Zn1 N13 2.002(3) y
Zn2 N20 2.000(3) y
Zn2 N17 2.007(3) y
Zn2 N19 2.019(3) y
Zn2 N18 2.035(3) y
C1 O1 1.241(3) yes
C1 C6 1.445(4) ?
C1 C2 1.454(4) ?
C2 C3 1.371(4) ?
C2 N1 1.438(4) ?
C3 C4 1.371(4) ?
C3 H3 0.9300 ?
C4 C5 1.382(5) ?
C4 N2 1.446(4) ?
C5 C6 1.356(4) ?
C5 H5 0.9300 ?
C6 N3 1.460(4) ?
C7 O8 1.254(3) yes
C7 C8 1.441(4) ?
C7 C12 1.443(4) ?
C8 C9 1.368(4) ?
C8 N4 1.444(4) ?
C9 C10 1.375(5) ?
C9 H9 0.9300 ?
C10 C11 1.365(5) ?
C10 N5 1.460(4) ?
C11 C12 1.375(4) ?
C11 H11 0.9300 ?
C12 N6 1.451(4) ?
C13 O15 1.231(3) yes
C13 C18 1.452(4) ?
C13 C14 1.453(4) ?
C14 C15 1.362(4) ?
C14 N7 1.456(4) ?
C15 C16 1.375(5) ?
C15 H15 0.9300 ?
C16 C17 1.384(5) ?
C16 N8 1.456(4) ?
C17 C18 1.370(4) ?
C17 H17 0.9301 ?
C18 N9 1.451(4) ?
C19 O22 1.237(3) ?
C19 C24 1.444(4) ?
C19 C20 1.450(4) ?
C20 C21 1.365(4) ?
C20 N10 1.448(4) ?
C21 C22 1.366(5) ?
C21 H21 0.9300 ?
C22 C23 1.364(5) ?
C22 N11 1.459(4) ?
C23 C24 1.376(4) ?
C23 H23 0.9301 ?
C24 N12 1.448(4) ?
N1 O2 1.214(4) ?
N1 O3 1.220(4) ?
N2 O4 1.212(4) ?
N2 O5 1.228(4) ?
N3 O6 1.206(4) ?
N3 O7 1.221(4) ?
N4 O9' 1.177(9) ?
N4 O10' 1.189(8) ?
N4 O9 1.214(8) ?
N4 O10 1.242(6) ?
N5 O12 1.213(5) ?
N5 O11 1.222(5) ?
N6 O14 1.201(4) ?
N6 O13 1.213(4) ?
N7 O16 1.181(6) ?
N7 O17' 1.190(7) ?
N7 O17 1.255(6) ?
N7 O16' 1.294(6) ?
N8 O19 1.219(4) ?
N8 O18 1.238(4) ?
N9 O20 1.211(4) ?
N9 O21 1.234(11) ?
N9 O21' 1.238(14) ?
N10 O23 1.212(4) ?
N10 O24 1.221(4) ?
N11 O25 1.212(5) ?
N11 O26 1.221(5) ?
N12 O28 1.194(12) ?
N12 O27 1.212(4) ?
N12 O28' 1.232(15) ?
N13 H13A 0.8900 ?
N13 H13B 0.8900 ?
N13 H13C 0.8900 ?
N14 H14A 0.8900 ?
N14 H14B 0.8900 ?
N14 H14C 0.8900 ?
N15 H15A 0.8900 ?
N15 H15B 0.8900 ?
N15 H15C 0.8900 ?
N16 H16A 0.8900 ?
N16 H16B 0.8900 ?
N16 H16C 0.8900 ?
N17 H17A 0.8900 ?
N17 H17B 0.8900 ?
N17 H17C 0.8900 ?
N18 H18A 0.8900 ?
N18 H18B 0.8900 ?
N18 H18C 0.8900 ?
N19 H19A 0.8900 ?
N19 H19B 0.8900 ?
N19 H19C 0.8900 ?
N20 H20A 0.8900 ?
N20 H20B 0.8900 ?
N20 H20C 0.8900 ?
O28 O28' 0.631(12) ?
O29 H29A 0.834(10) ?
O29 H29B 0.836(10) ?
O30 H30A 0.822(10) ?
O30 H30B 0.832(10) ?
O31 H31A 0.844(10) ?
O31 H31B 0.835(10) ?
O9' O10' 1.784(14) ?

loop_
_geom_hbond_atom_site_label_D
_geom_hbond_atom_site_label_H
_geom_hbond_atom_site_label_A
_geom_hbond_site_symmetry_A
_geom_hbond_distance_DH
_geom_hbond_distance_HA
_geom_hbond_distance_DA
_geom_hbond_angle_DHA
_geom_hbond_publ_flag
O29 H29A O15 . 0.834(10) 2.059(19) 2.814(4) 150(3) y
O29 H29A O21' . 0.834(10) 2.31(3) 2.946(14) 133(3) y
O29 H29A O21 . 0.834(10) 2.38(2) 3.039(12) 137(3) y
O30 H30A O10' . 0.822(10) 2.26(2) 2.944(9) 141(3) y
O30 H30A O9' . 0.822(10) 2.403(14) 3.220(9) 173(3) y
O30 H30A O9 . 0.822(10) 2.628(18) 3.403(9) 158(3) y
O31 H31A O1 1_456 0.844(10) 2.035(16) 2.829(3) 156(3) y
O31 H31A O2 1_456 0.844(10) 2.58(3) 3.095(4) 120(3) y
O29 H29B O8 1_655 0.836(10) 2.136(15) 2.932(4) 159(3) y
O30 H30B O8 2_566 0.832(10) 1.997(11) 2.813(4) 167(3) y
O30 H30B O9 2_566 0.832(10) 2.39(3) 2.861(8) 117(2) y
O30 H30B O9' 2_566 0.832(10) 2.63(3) 3.172(11) 125(2) y
O31 H31B O14 . 0.835(10) 2.160(15) 2.967(4) 162(3) y
N13 H13A O16' 2_666 0.89 2.58 3.137(7) 122 y
N13 H13B O15 . 0.89 2.26 3.065(4) 151 y
N13 H13B O16 . 0.89 2.66 3.106(6) 112 y
N13 H13C O30 2_666 0.89 2.41 3.233(5) 153 y
N14 H14A O29 . 0.89 2.31 3.043(4) 140 y
N14 H14B O8 . 0.89 2.21 3.067(4) 160 y
N14 H14B O14 . 0.89 2.43 3.032(4) 126 y
N14 H14C O7 1_456 0.89 2.39 3.116(4) 139 y
N14 H14C O1 1_456 0.89 2.41 3.207(4) 148 y
N15 H15A O26 2_666 0.89 2.35 2.976(4) 128 y
N15 H15A O5 2_666 0.89 2.64 3.459(4) 153 y
N15 H15B O30 2_666 0.89 2.19 3.052(4) 163 y
N15 H15C O28' 1_556 0.89 2.33 3.177(13) 158 y
N15 H15C O28 1_556 0.89 2.49 3.260(12) 145 y
N16 H16A O6 1_456 0.89 2.49 3.370(5) 170 y
N16 H16A O7 1_456 0.89 2.55 3.162(4) 126 y
N16 H16A O26 2_566 0.89 2.58 3.049(4) 114 y
N16 H16B O30 2_566 0.89 2.31 3.154(5) 158 y
N16 H16C O17' 2_666 0.89 2.26 3.045(8) 147 y
N16 H16C O10 2_566 0.89 2.49 2.935(7) 112 y
N16 H16C O17 2_666 0.89 2.54 3.263(8) 139 y
N17 H17A O21' . 0.89 2.25 3.050(12) 150 y
N17 H17A O21 . 0.89 2.33 3.202(11) 165 y
N17 H17B O24 2_656 0.89 2.26 2.993(4) 139 y
N17 H17C O12 2_656 0.89 2.48 3.281(4) 149 y
N17 H17C O11 2_656 0.89 2.62 3.293(4) 133 y
N18 H18A O19 2_756 0.89 2.40 3.184(4) 147 y
N18 H18B O3 2_756 0.89 2.60 3.328(5) 139 y
N18 H18C O31 1_655 0.89 2.31 3.196(5) 180 y
N19 H19A O22 1_556 0.89 2.06 2.903(3) 158 y
N19 H19A O23 1_556 0.89 2.48 3.119(4) 129 y
N19 H19B O3 2_756 0.89 2.25 3.072(4) 154 y
N20 H20A O29 . 0.89 2.19 3.049(4) 162 y
N20 H20B O1 1_556 0.89 2.26 3.103(4) 158 y
N20 H20C O22 1_556 0.89 2.28 3.062(3) 146 y
N20 H20C O28' 1_556 0.89 2.41 3.133(14) 139 y

loop_
_geom_torsion_atom_site_label_1
_geom_torsion_atom_site_label_2
_geom_torsion_atom_site_label_3
_geom_torsion_atom_site_label_4
_geom_torsion
O1 C1 C2 C3 173.7(3)
C6 C1 C2 C3 -3.0(4)
O1 C1 C2 N1 -4.7(5)
C6 C1 C2 N1 178.6(3)
N1 C2 C3 C4 -179.1(3)
C1 C2 C3 C4 2.5(5)
C2 C3 C4 C5 -0.8(5)
C2 C3 C4 N2 178.6(3)
C3 C4 C5 C6 -0.1(5)
N2 C4 C5 C6 -179.5(3)
C4 C5 C6 C1 -0.8(5)
C4 C5 C6 N3 -177.5(3)
O1 C1 C6 C5 -174.6(3)
C2 C1 C6 C5 2.2(5)
O1 C1 C6 N3 2.1(5)
C2 C1 C6 N3 178.8(3)
O8 C7 C8 C9 -177.5(3)
C12 C7 C8 C9 0.8(4)
O8 C7 C8 N4 1.9(5)
C12 C7 C8 N4 -179.8(3)
C7 C8 C9 C10 1.4(5)
N4 C8 C9 C10 -178.0(3)
C8 C9 C10 C11 -1.5(5)
C8 C9 C10 N5 179.5(3)
C9 C10 C11 C12 -0.8(5)
N5 C10 C11 C12 178.2(3)
C10 C11 C12 C7 3.4(5)
C10 C11 C12 N6 -175.4(3)
O8 C7 C12 C11 175.1(3)
C8 C7 C12 C11 -3.3(4)
O8 C7 C12 N6 -6.1(5)
C8 C7 C12 N6 175.5(3)
O15 C13 C14 C15 -179.2(3)
C18 C13 C14 C15 0.0(4)
O15 C13 C14 N7 1.6(5)
C18 C13 C14 N7 -179.1(3)
C13 C14 C15 C16 0.8(5)
N7 C14 C15 C16 180.0(3)
C14 C15 C16 C17 0.0(5)
C14 C15 C16 N8 -179.4(3)
C15 C16 C17 C18 -1.7(5)
N8 C16 C17 C18 177.8(3)
C16 C17 C18 N9 -178.6(3)
C16 C17 C18 C13 2.7(5)
O15 C13 C18 C17 177.4(3)
C14 C13 C18 C17 -1.8(4)
O15 C13 C18 N9 -1.3(5)
C14 C13 C18 N9 179.5(3)
O22 C19 C20 C21 -174.2(3)
C24 C19 C20 C21 3.8(5)
O22 C19 C20 N10 4.9(5)
C24 C19 C20 N10 -177.0(3)
N10 C20 C21 C22 176.1(3)
C19 C20 C21 C22 -4.7(5)
C20 C21 C22 C23 2.4(5)
C20 C21 C22 N11 -177.3(3)
C21 C22 C23 C24 0.3(5)
N11 C22 C23 C24 180.0(3)
C22 C23 C24 C19 -0.9(5)
C22 C23 C24 N12 179.2(3)
O22 C19 C24 C23 177.1(3)
C20 C19 C24 C23 -1.0(4)
O22 C19 C24 N12 -3.1(5)
C20 C19 C24 N12 178.9(3)
C3 C2 N1 O2 156.1(4)
C1 C2 N1 O2 -25.4(5)
C3 C2 N1 O3 -23.1(5)
C1 C2 N1 O3 155.4(3)
C3 C4 N2 O4 15.3(5)
C5 C4 N2 O4 -165.3(3)
C3 C4 N2 O5 -165.5(3)
C5 C4 N2 O5 13.9(5)
C5 C6 N3 O6 30.8(5)
C1 C6 N3 O6 -146.1(4)
C5 C6 N3 O7 -148.3(3)
C1 C6 N3 O7 34.8(5)
C9 C8 N4 O9' -159.8(7)
C7 C8 N4 O9' 20.8(8)
C9 C8 N4 O10' -35.7(8)
C7 C8 N4 O10' 144.8(8)
C9 C8 N4 O9 151.3(7)
C7 C8 N4 O9 -28.2(8)
C9 C8 N4 O10 18.2(7)
C7 C8 N4 O10 -161.2(6)
C11 C10 N5 O12 8.6(5)
C9 C10 N5 O12 -172.3(4)
C11 C10 N5 O11 -171.9(4)
C9 C10 N5 O11 7.2(5)
C11 C12 N6 O14 152.7(3)
C7 C12 N6 O14 -26.1(5)
C11 C12 N6 O13 -28.0(5)
C7 C12 N6 O13 153.2(3)
C15 C14 N7 O16 144.5(6)
C13 C14 N7 O16 -36.2(7)
C15 C14 N7 O17' -31.8(7)
C13 C14 N7 O17' 147.5(6)
C15 C14 N7 O17 15.1(7)
C13 C14 N7 O17 -165.7(5)
C15 C14 N7 O16' -155.0(5)
C13 C14 N7 O16' 24.2(6)
C15 C16 N8 O19 -177.7(3)
C17 C16 N8 O19 2.9(5)
C15 C16 N8 O18 2.4(5)
C17 C16 N8 O18 -177.1(3)
C17 C18 N9 O20 -20.1(5)
C13 C18 N9 O20 158.7(3)
C17 C18 N9 O21 177.6(6)
C13 C18 N9 O21 -3.6(7)
C17 C18 N9 O21' 143.6(6)
C13 C18 N9 O21' -37.5(7)
C21 C20 N10 O23 -145.4(3)
C19 C20 N10 O23 35.4(5)
C21 C20 N10 O24 33.7(4)
C19 C20 N10 O24 -145.5(3)
C23 C22 N11 O25 179.1(4)
C21 C22 N11 O25 -1.2(6)
C23 C22 N11 O26 -1.3(5)
C21 C22 N11 O26 178.4(3)
C23 C24 N12 O28 -152.2(6)
C19 C24 N12 O28 27.9(7)
C23 C24 N12 O27 16.5(5)
C19 C24 N12 O27 -163.4(4)
C23 C24 N12 O28' 172.8(7)
C19 C24 N12 O28' -7.0(8)
O27 N12 O28 O28' 93(2)
C24 N12 O28 O28' -99(2)
O9 N4 O9' O10' -121.2(11)
O10 N4 O9' O10' -43.4(7)
C8 N4 O9' O10' 134.4(8)
O9 N4 O10' O9' 38.9(6)
O10 N4 O10' O9' 130.1(9)
C8 N4 O10' O9' -134.5(8)
O27 N12 O28' O28 -104(2)
C24 N12 O28' O28 99(2)
